data_4109918
loop_
_publ_author_name
'Takashi Kawashima'
'Toshiro Takao'
'Hiroharu Suzuki'

_publ_section_title
;
 Dehydrogenative Coupling of 4-Substituted Pyridines Catalyzed by
 Diruthenium Complexes
;
_journal_name_full 'Journal of the American Chemical Society'
_journal_page_first 11006
_journal_page_last 11007
_journal_paper_doi 10.1021/ja074224u
_journal_volume 129
_journal_year 2007
_chemical_formula_sum 'C37 H56 N2 O2 Ru2'
_chemical_formula_weight 762.98
_chemical_name_systematic
; 
 ? 
;
_space_group_IT_number 11
_symmetry_cell_setting monoclinic
_symmetry_space_group_name_Hall '-P 2yb'
_symmetry_space_group_name_H-M 'P 1 21/m 1'
_atom_sites_solution_hydrogens geom
_atom_sites_solution_primary direct
_atom_sites_solution_secondary difmap
_audit_creation_method SHELXL-97
_cell_angle_alpha 90.00
_cell_angle_beta 93.5110(11)
_cell_angle_gamma 90.00
_cell_formula_units_Z 2
_cell_length_a 10.1058(4)
_cell_length_b 13.1552(6)
_cell_length_c 13.5335(5)
_cell_measurement_reflns_used 17165
_cell_measurement_temperature 153(2)
_cell_measurement_theta_max 27.46
_cell_measurement_theta_min 3.02
_cell_volume 1795.82(13)
_computing_cell_refinement 'PROCESS-AUTO (T.Higashi, 1998)'
_computing_data_collection 'PROCESS-AUTO (T.Higashi, 1998)'
_computing_data_reduction 'PROCESS-AUTO (T.Higashi, 1998)'
_computing_molecular_graphics 'ORTEX (P.McArdle, 1995)'
_computing_publication_material 'SHELXL-97 (Sheldrick, 1997)'
_computing_structure_refinement 'SHELXL-97 (Sheldrick, 1997)'
_computing_structure_solution 'SHELXS-97 (Sheldrick, 1990)'
_diffrn_ambient_temperature 153(2)
_diffrn_detector_area_resol_mean 100
_diffrn_measured_fraction_theta_full 0.991
_diffrn_measured_fraction_theta_max 0.991
_diffrn_measurement_device_type 'Rigaku R-AXIS RAPID Imaging Plate'
_diffrn_measurement_method 'oscillation photograph'
_diffrn_radiation_monochromator graphite
_diffrn_radiation_source 'Rigaku Rotating Anode ultraX18'
_diffrn_radiation_type MoK\a
_diffrn_radiation_wavelength 0.71069
_diffrn_reflns_av_R_equivalents 0.0295
_diffrn_reflns_av_sigmaI/netI 0.0256
_diffrn_reflns_limit_h_max 12
_diffrn_reflns_limit_h_min -13
_diffrn_reflns_limit_k_max 17
_diffrn_reflns_limit_k_min -17
_diffrn_reflns_limit_l_max 17
_diffrn_reflns_limit_l_min -17
_diffrn_reflns_number 17165
_diffrn_reflns_theta_full 27.46
_diffrn_reflns_theta_max 27.46
_diffrn_reflns_theta_min 3.02
_exptl_absorpt_coefficient_mu 0.874
_exptl_absorpt_correction_T_max 1.0000
_exptl_absorpt_correction_T_min 0.6159
_exptl_absorpt_correction_type empirical
_exptl_absorpt_process_details 'ABSCOR (T.Higashi, 2001)'
_exptl_crystal_colour yellow
_exptl_crystal_density_diffrn 1.411
_exptl_crystal_description prism
_exptl_crystal_F_000 792
_exptl_crystal_size_max 0.290
_exptl_crystal_size_mid 0.180
_exptl_crystal_size_min 0.090
_refine_diff_density_max 0.893
_refine_diff_density_min -0.406
_refine_diff_density_rms 0.096
_refine_ls_extinction_method none
_refine_ls_goodness_of_fit_ref 1.111
_refine_ls_hydrogen_treatment mixed
_refine_ls_matrix_type full
_refine_ls_number_parameters 349
_refine_ls_number_reflns 4264
_refine_ls_number_restraints 0
_refine_ls_restrained_S_all 1.111
_refine_ls_R_factor_all 0.0652
_refine_ls_R_factor_gt 0.0501
_refine_ls_shift/su_max 0.000
_refine_ls_shift/su_mean 0.000
_refine_ls_structure_factor_coef Fsqd
_refine_ls_weighting_details 'calc w=1/[\s^2^(Fo^2^)+(0.0599P)^2^+2.4607P] where P=(Fo^2^+2Fc^2^)/3'
_refine_ls_weighting_scheme calc
_refine_ls_wR_factor_gt 0.1251
_refine_ls_wR_factor_ref 0.1386
_reflns_number_gt 3304
_reflns_number_total 4283
_reflns_threshold_expression >2sigma(I)
_cod_data_source_file ja074224usi20070610_095731_1.cif
_cod_data_source_block 3
_cod_database_code 4109918

loop_
_symmetry_equiv_pos_as_xyz
'x, y, z'
'-x, y+1/2, -z'
'-x, -y, -z'
'x, -y-1/2, z'

loop_
_atom_site_label
_atom_site_type_symbol
_atom_site_fract_x
_atom_site_fract_y
_atom_site_fract_z
_atom_site_U_iso_or_equiv
_atom_site_adp_type
_atom_site_occupancy
_atom_site_symmetry_multiplicity
_atom_site_calc_flag
_atom_site_refinement_flags
_atom_site_disorder_assembly
_atom_site_disorder_group
Ru2 Ru 0.29464(7) 0.33505(6) 0.28993(5) 0.02975(18) Uani 0.50 1 d P . 1
O1 O 0.8213(4) 0.3289(4) 0.4083(4) 0.0460(12) Uani 0.50 1 d P . 1
O2 O 0.2730(6) 0.3396(5) 0.6920(4) 0.0591(16) Uani 0.50 1 d P . 1
C1 C 0.4787(7) 0.2756(5) 0.3274(5) 0.029(3) Uani 0.50 1 d P . 1
C2 C 0.5957(7) 0.3252(7) 0.3592(5) 0.0341(14) Uani 0.50 1 d P . 1
H2A H 0.5952 0.3970 0.3665 0.041 Uiso 0.50 1 calc PR . 1
C3 C 0.7127(6) 0.2722(6) 0.3805(5) 0.033(3) Uani 0.50 1 d P . 1
C6 C 0.9433(6) 0.2727(7) 0.4345(7) 0.055(3) Uani 0.50 1 d P . 1
H6A H 1.016(14) 0.2500 0.404(10) 0.20(6) Uiso 1 2 d S A 1
C7 C 0.2744(8) 0.2777(5) 0.4301(6) 0.026(2) Uani 0.50 1 d P . 1
C8 C 0.2789(11) 0.3311(7) 0.5208(9) 0.038(2) Uani 0.50 1 d P . 1
H8A H 0.2894 0.4029 0.5214 0.046 Uiso 0.50 1 calc PR . 1
C9 C 0.2682(16) 0.2796(8) 0.6081(12) 0.045(7) Uani 0.50 1 d P . 1
C12 C 0.2791(12) 0.2852(9) 0.7855(5) 0.080(4) Uani 0.50 1 d P . 1
H12A H 0.352(10) 0.2500 0.801(7) 0.10(4) Uiso 1 2 d S B 1
C23 C 0.3125(4) 0.5075(3) 0.3019(3) 0.0432(19) Uani 0.50 1 d PG . 1
C24 C 0.3582(5) 0.4762(3) 0.2083(3) 0.043(2) Uani 0.50 1 d PG . 1
C25 C 0.2483(6) 0.4318(4) 0.1516(4) 0.0293(15) Uani 0.50 1 d PG . 1
C26 C 0.1347(6) 0.4357(4) 0.2101(4) 0.0293(16) Uani 0.50 1 d PG . 1
C27 C 0.1744(5) 0.4825(4) 0.3031(3) 0.0374(18) Uani 0.50 1 d PG . 1
C28 C 0.3961(6) 0.5585(5) 0.3856(5) 0.055(2) Uani 0.50 1 d PG . 1
H28A H 0.3779 0.5265 0.4487 0.083 Uiso 0.50 1 calc PR . 1
H28B H 0.3738 0.6309 0.3879 0.083 Uiso 0.50 1 calc PR . 1
H28C H 0.4903 0.5508 0.3738 0.083 Uiso 0.50 1 calc PR . 1
C29 C 0.4988(7) 0.4881(5) 0.1749(5) 0.063(3) Uani 0.50 1 d PG . 1
H29A H 0.4976 0.5318 0.1163 0.095 Uiso 0.50 1 calc PR . 1
H29B H 0.5342 0.4211 0.1587 0.095 Uiso 0.50 1 calc PR . 1
H29C H 0.5552 0.5188 0.2284 0.095 Uiso 0.50 1 calc PR . 1
C30 C 0.2516(9) 0.3882(6) 0.0473(6) 0.089(6) Uani 0.50 1 d PG . 1
H30A H 0.3337 0.3495 0.0417 0.134 Uiso 0.50 1 calc PR . 1
H30B H 0.2480 0.4438 -0.0010 0.134 Uiso 0.50 1 calc PR . 1
H30C H 0.1752 0.3432 0.0342 0.134 Uiso 0.50 1 calc PR . 1
C31 C -0.0039(8) 0.3969(7) 0.1790(6) 0.116(8) Uani 0.50 1 d PG . 1
H31A H 0.0013 0.3494 0.1236 0.175 Uiso 0.50 1 calc PR . 1
H31B H -0.0609 0.4544 0.1585 0.175 Uiso 0.50 1 calc PR . 1
H31C H -0.0412 0.3620 0.2350 0.175 Uiso 0.50 1 calc PR . 1
C32 C 0.0854(7) 0.5021(6) 0.3881(5) 0.061(3) Uani 0.50 1 d PG . 1
H32A H 0.1328 0.5445 0.4382 0.091 Uiso 0.50 1 calc PR . 1
H32B H 0.0616 0.4372 0.4178 0.091 Uiso 0.50 1 calc PR . 1
H32C H 0.0047 0.5372 0.3629 0.091 Uiso 0.50 1 calc PR . 1
Ru1 Ru 0.28704(7) 0.11724(6) 0.28683(6) 0.03198(18) Uani 0.50 1 d P C 2
N1 N 0.4811(7) 0.1701(5) 0.3239(5) 0.0355(18) Uani 0.50 1 d P C 2
N2 N 0.2728(7) 0.1737(5) 0.4319(5) 0.0306(19) Uani 0.50 1 d P C 2
C4 C 0.7134(7) 0.1645(7) 0.3748(6) 0.0384(18) Uani 0.50 1 d P C 2
C5 C 0.5930(8) 0.1202(7) 0.3470(6) 0.0357(15) Uani 0.50 1 d P C 2
H5A H 0.5900 0.0480 0.3443 0.043 Uiso 0.50 1 calc PR C 2
C10 C 0.2651(17) 0.1719(11) 0.6100(15) 0.050(4) Uani 0.50 1 d P C 2
C11 C 0.2647(11) 0.1246(8) 0.5182(9) 0.039(2) Uani 0.50 1 d P C 2
H11A H 0.2582 0.0526 0.5164 0.047 Uiso 0.50 1 calc PR C 2
C13 C 0.2865(4) -0.0494(3) 0.2811(3) 0.049(2) Uani 0.50 1 d PG C 2
C14 C 0.3344(5) -0.0137(3) 0.1918(3) 0.052(2) Uani 0.50 1 d PG C 2
C15 C 0.2320(5) 0.0417(4) 0.1411(3) 0.059(3) Uani 0.50 1 d PG C 2
C16 C 0.1207(5) 0.0403(4) 0.1990(4) 0.057(3) Uani 0.50 1 d PG C 2
C17 C 0.1544(5) -0.0160(3) 0.2856(3) 0.047(2) Uani 0.50 1 d PG C 2
C18 C 0.3626(6) -0.1118(5) 0.3579(5) 0.068(3) Uani 0.50 1 d PG C 2
H18A H 0.4578 -0.1026 0.3512 0.102 Uiso 0.50 1 calc PR C 2
H18B H 0.3397 -0.1838 0.3486 0.102 Uiso 0.50 1 calc PR C 2
H18C H 0.3399 -0.0900 0.4240 0.102 Uiso 0.50 1 calc PR C 2
C19 C 0.4704(6) -0.0316(5) 0.1569(5) 0.054(2) Uani 0.50 1 d PG C 2
H19A H 0.5351 -0.0322 0.2139 0.082 Uiso 0.50 1 calc PR C 2
H19B H 0.4927 0.0229 0.1114 0.082 Uiso 0.50 1 calc PR C 2
H19C H 0.4724 -0.0972 0.1226 0.082 Uiso 0.50 1 calc PR C 2
C20 C 0.2399(8) 0.0931(6) 0.0428(5) 0.043(3) Uani 0.50 1 d PG C 2
H20A H 0.1801 0.1518 0.0391 0.065 Uiso 0.50 1 calc PR C 2
H20B H 0.2139 0.0451 -0.0103 0.065 Uiso 0.50 1 calc PR C 2
H20C H 0.3310 0.1160 0.0352 0.065 Uiso 0.50 1 calc PR C 2
C21 C -0.0104(7) 0.0900(5) 0.1732(5) 0.037(2) Uani 0.50 1 d PG C 2
H21A H 0.0035 0.1521 0.1353 0.056 Uiso 0.50 1 calc PR C 2
H21B H -0.0532 0.1071 0.2341 0.056 Uiso 0.50 1 calc PR C 2
H21C H -0.0671 0.0432 0.1333 0.056 Uiso 0.50 1 calc PR C 2
C22 C 0.0654(6) -0.0367(5) 0.3679(5) 0.042(2) Uani 0.50 1 d PG C 2
H22A H 0.0026 0.0195 0.3728 0.064 Uiso 0.50 1 calc PR C 2
H22B H 0.1190 -0.0432 0.4305 0.064 Uiso 0.50 1 calc PR C 2
H22C H 0.0166 -0.1000 0.3544 0.064 Uiso 0.50 1 calc PR C 2
C33 C 0.9265(12) 0.2500 0.8172(9) 0.130(4) Uani 1 2 d S . .
C34 C 0.804(3) 0.2877(17) 0.8680(17) 0.221(16) Uani 0.50 1 d P . .
C35 C 0.7761(9) 0.2500 0.9558(7) 0.088(2) Uani 1 2 d S . .
C36 C 0.658(2) 0.2801(9) 1.0100(11) 0.141(7) Uani 0.50 1 d P . .
C37 C 0.6265(16) 0.2500 1.0960(11) 0.170(6) Uani 1 2 d S . .

loop_
_atom_site_aniso_label
_atom_site_aniso_U_11
_atom_site_aniso_U_22
_atom_site_aniso_U_33
_atom_site_aniso_U_23
_atom_site_aniso_U_13
_atom_site_aniso_U_12
Ru2 0.0256(3) 0.0367(4) 0.0268(3) -0.0017(3) -0.00016(19) -0.0005(3)
O1 0.021(2) 0.059(3) 0.058(3) -0.006(3) 0.000(2) -0.009(2)
O2 0.055(3) 0.093(5) 0.030(3) -0.025(3) 0.007(2) 0.000(3)
C1 0.021(2) 0.040(9) 0.026(3) -0.006(3) 0.0005(18) -0.001(3)
C2 0.030(3) 0.038(4) 0.035(3) -0.002(4) 0.002(3) 0.002(4)
C3 0.021(2) 0.044(10) 0.033(3) 0.001(3) -0.0010(18) -0.010(3)
C6 0.019(3) 0.058(9) 0.085(5) -0.003(4) -0.005(3) 0.006(3)
C7 0.025(3) 0.028(7) 0.025(3) -0.003(3) 0.0024(19) -0.013(3)
C8 0.037(4) 0.041(5) 0.037(5) -0.009(5) -0.001(3) 0.005(5)
C9 0.032(3) 0.09(2) 0.019(3) -0.015(8) 0.005(2) -0.011(7)
C12 0.100(8) 0.117(12) 0.025(3) -0.009(4) 0.008(4) -0.024(7)
C23 0.038(4) 0.062(6) 0.030(3) -0.001(4) 0.003(3) -0.019(4)
C24 0.058(5) 0.034(4) 0.038(4) 0.003(3) 0.010(3) -0.003(4)
C25 0.051(4) 0.012(3) 0.024(3) 0.009(2) -0.006(3) 0.006(3)
C26 0.036(4) 0.021(3) 0.030(3) 0.016(3) -0.008(3) 0.006(3)
C27 0.049(4) 0.032(4) 0.031(3) 0.009(3) 0.002(3) -0.003(3)
C28 0.053(5) 0.044(5) 0.067(5) -0.003(4) -0.006(4) 0.002(4)
C29 0.079(7) 0.051(6) 0.063(6) 0.004(5) 0.021(5) 0.001(5)
C30 0.120(15) 0.090(11) 0.058(10) 0.014(8) -0.003(9) 0.030(11)
C31 0.088(15) 0.144(18) 0.111(18) 0.007(14) -0.042(12) 0.022(13)
C32 0.057(6) 0.066(7) 0.060(6) 0.005(5) 0.007(5) 0.019(5)
Ru1 0.0299(3) 0.0372(4) 0.0284(3) -0.0029(3) -0.0013(2) 0.0001(3)
N1 0.032(3) 0.038(5) 0.036(3) 0.004(3) -0.001(2) 0.004(3)
N2 0.026(3) 0.034(5) 0.032(3) 0.000(3) 0.001(2) 0.005(3)
C4 0.033(4) 0.043(5) 0.040(4) 0.002(3) 0.005(3) 0.001(3)
C5 0.029(3) 0.041(4) 0.037(4) 0.000(4) 0.005(3) 0.003(3)
C10 0.031(4) 0.078(13) 0.040(5) 0.008(8) 0.001(3) -0.001(7)
C11 0.035(4) 0.053(6) 0.029(4) 0.004(5) -0.003(3) -0.009(5)
C13 0.061(5) 0.038(4) 0.048(5) -0.010(4) -0.001(4) -0.010(4)
C14 0.063(5) 0.042(5) 0.053(5) -0.016(4) 0.006(4) 0.006(4)
C15 0.097(8) 0.035(5) 0.044(5) -0.019(4) -0.003(5) -0.020(5)
C16 0.067(6) 0.046(6) 0.055(6) -0.020(4) -0.018(5) -0.016(5)
C17 0.052(5) 0.042(5) 0.045(4) -0.011(4) 0.002(4) -0.011(4)
C18 0.071(6) 0.064(6) 0.069(6) 0.024(5) 0.005(5) 0.008(5)
C19 0.057(5) 0.048(5) 0.061(5) -0.008(4) 0.028(4) 0.009(4)
C20 0.079(7) 0.035(4) 0.015(4) -0.007(3) -0.002(4) -0.011(4)
C21 0.029(5) 0.036(4) 0.044(5) -0.013(4) -0.018(4) -0.006(4)
C22 0.040(4) 0.053(5) 0.035(4) -0.010(4) 0.005(3) -0.011(4)
C33 0.110(8) 0.150(10) 0.136(9) 0.000 0.067(7) 0.000
C34 0.31(3) 0.19(3) 0.176(18) 0.090(19) 0.13(2) 0.12(2)
C35 0.083(5) 0.102(6) 0.081(5) 0.000 0.022(4) 0.000
C36 0.249(19) 0.072(11) 0.113(10) 0.015(7) 0.108(12) 0.031(9)
C37 0.182(14) 0.187(14) 0.153(12) 0.000 0.115(11) 0.000

loop_
_atom_type_symbol
_atom_type_description
_atom_type_scat_dispersion_real
_atom_type_scat_dispersion_imag
_atom_type_scat_source
C C 0.0033 0.0016 'International Tables Vol C Tables 4.2.6.8 and 6.1.1.4'
H H 0.0000 0.0000 'International Tables Vol C Tables 4.2.6.8 and 6.1.1.4'
N N 0.0061 0.0033 'International Tables Vol C Tables 4.2.6.8 and 6.1.1.4'
O O 0.0106 0.0060 'International Tables Vol C Tables 4.2.6.8 and 6.1.1.4'
Ru Ru -1.2594 0.8363 'International Tables Vol C Tables 4.2.6.8 and 6.1.1.4'

loop_
_geom_angle_atom_site_label_1
_geom_angle_atom_site_label_2
_geom_angle_atom_site_label_3
_geom_angle
_geom_angle_site_symmetry_1
_geom_angle_site_symmetry_3
C1 Ru2 C7 76.9(3) . .
C1 Ru2 Ru2 67.6(2) . 4_565
C7 Ru2 Ru2 68.5(2) . 4_565
C1 Ru2 C24 98.8(2) . .
C7 Ru2 C24 142.4(2) . .
Ru2 Ru2 C24 144.78(12) 4_565 .
C1 Ru2 C23 107.1(2) . .
C7 Ru2 C23 108.1(2) . .
Ru2 Ru2 C23 174.07(10) 4_565 .
C24 Ru2 C23 36.73(9) . .
C1 Ru2 C25 123.4(3) . .
C7 Ru2 C25 158.2(3) . .
Ru2 Ru2 C25 123.80(14) 4_565 .
C24 Ru2 C25 36.67(9) . .
C23 Ru2 C25 61.08(14) . .
C1 Ru2 C27 141.0(2) . .
C7 Ru2 C27 98.9(3) . .
Ru2 Ru2 C27 147.44(12) 4_565 .
C24 Ru2 C27 61.00(14) . .
C23 Ru2 C27 36.50(9) . .
C25 Ru2 C27 60.78(14) . .
C1 Ru2 C26 158.9(3) . .
C7 Ru2 C26 122.3(3) . .
Ru2 Ru2 C26 125.04(14) 4_565 .
C24 Ru2 C26 60.93(14) . .
C23 Ru2 C26 60.82(14) . .
C25 Ru2 C26 36.40(9) . .
C27 Ru2 C26 36.30(9) . .
C1 Ru2 C1 15.1(3) . 4_565
C7 Ru2 C1 72.7(3) . 4_565
Ru2 Ru2 C1 52.50(17) 4_565 4_565
C24 Ru2 C1 111.2(2) . 4_565
C23 Ru2 C1 122.2(2) . 4_565
C25 Ru2 C1 129.0(2) . 4_565
C27 Ru2 C1 154.7(2) . 4_565
C26 Ru2 C1 164.2(2) . 4_565
C1 Ru2 C7 72.1(3) . 4_565
C7 Ru2 C7 16.2(3) . 4_565
Ru2 Ru2 C7 52.32(19) 4_565 4_565
C24 Ru2 C7 156.8(2) . 4_565
C23 Ru2 C7 124.2(2) . 4_565
C25 Ru2 C7 163.1(3) . 4_565
C27 Ru2 C7 112.6(2) . 4_565
C26 Ru2 C7 128.8(2) . 4_565
C1 Ru2 C7 64.2(2) 4_565 4_565
C3 O1 C6 116.4(6) . .
C3 O1 C3 16.2(4) . 4_565
C6 O1 C3 100.1(5) . 4_565
C3 O1 C6 100.1(5) . 4_565
C6 O1 C6 16.3(5) . 4_565
C3 O1 C6 83.9(4) 4_565 4_565
C9 O2 C12 115.5(9) . .
C1 C1 C2 117.9(5) 4_565 .
C1 C1 C2 42.9(3) 4_565 4_565
C2 C1 C2 75.0(7) . 4_565
C1 C1 Ru2 112.4(2) 4_565 .
C2 C1 Ru2 129.5(6) . .
C2 C1 Ru2 155.0(5) 4_565 .
C1 C1 Ru2 52.50(18) 4_565 4_565
C2 C1 Ru2 169.5(6) . 4_565
C2 C1 Ru2 95.3(4) 4_565 4_565
Ru2 C1 Ru2 59.9(2) . 4_565
C3 C2 C1 121.6(7) . .
C3 C2 C3 16.7(5) . 4_565
C1 C2 C3 105.0(6) . 4_565
C3 C2 C1 102.5(6) . 4_565
C1 C2 C1 19.2(4) . 4_565
C3 C2 C1 85.8(5) 4_565 4_565
C3 C2 C2 59.9(5) . 4_565
C1 C2 C2 62.1(5) . 4_565
C3 C2 C2 43.1(3) 4_565 4_565
C1 C2 C2 42.9(3) 4_565 4_565
C3 C3 O1 123.2(4) 4_565 .
C3 C3 C2 120.1(5) 4_565 .
O1 C3 C2 116.4(7) . .
C3 C3 O1 40.5(3) 4_565 4_565
O1 C3 O1 82.7(5) . 4_565
C2 C3 O1 160.3(7) . 4_565
C3 C3 C2 43.1(4) 4_565 4_565
O1 C3 C2 165.7(6) . 4_565
C2 C3 C2 77.0(7) . 4_565
O1 C3 C2 83.5(4) 4_565 4_565
C6 C6 O1 120.4(4) 4_565 .
C6 C6 O1 43.4(3) 4_565 4_565
O1 C6 O1 77.0(5) . 4_565
C7 C7 C8 119.8(5) 4_565 .
C7 C7 C8 40.6(4) 4_565 4_565
C8 C7 C8 79.2(9) . 4_565
C7 C7 Ru2 111.5(2) 4_565 .
C8 C7 Ru2 128.1(6) . .
C8 C7 Ru2 151.3(6) 4_565 .
C7 C7 Ru2 52.32(19) 4_565 4_565
C8 C7 Ru2 169.6(7) . 4_565
C8 C7 Ru2 92.6(5) 4_565 4_565
Ru2 C7 Ru2 59.1(2) . 4_565
C9 C8 C7 120.2(8) . .
C9 C8 C9 21.1(7) . 4_565
C7 C8 C9 99.2(7) . 4_565
C9 C8 C7 100.7(7) . 4_565
C7 C8 C7 19.6(4) . 4_565
C9 C8 C7 79.7(6) 4_565 4_565
C9 C9 C8 119.6(6) 4_565 .
C9 C9 O2 124.9(7) 4_565 .
C8 C9 O2 115.1(10) . .
C9 C9 C8 39.3(6) 4_565 4_565
C8 C9 C8 80.3(10) . 4_565
O2 C9 C8 163.3(12) . 4_565
C12 C12 O2 119.6(5) 4_565 .
C27 C23 C24 108.0 . .
C27 C23 C28 126.0 . .
C24 C23 C28 126.0 . .
C27 C23 Ru2 72.51(16) . .
C24 C23 Ru2 71.35(16) . .
C28 C23 Ru2 121.85(16) . .
C25 C24 C23 108.0 . .
C25 C24 C29 126.0 . .
C23 C24 C29 126.0 . .
C25 C24 Ru2 72.25(16) . .
C23 C24 Ru2 71.92(16) . .
C29 C24 Ru2 121.55(16) . .
C24 C25 C26 108.0 . .
C24 C25 C30 126.0 . .
C26 C25 C30 126.0 . .
C24 C25 Ru2 71.08(16) . .
C26 C25 Ru2 72.45(16) . .
C30 C25 Ru2 122.17(16) . .
C27 C26 C25 108.0 . .
C27 C26 C31 126.0 . .
C25 C26 C31 126.0 . .
C27 C26 Ru2 71.67(16) . .
C25 C26 Ru2 71.15(15) . .
C31 C26 Ru2 122.84(15) . .
C23 C27 C26 108.0 . .
C23 C27 C32 126.0 . .
C26 C27 C32 126.0 . .
C23 C27 Ru2 70.99(16) . .
C26 C27 Ru2 72.04(16) . .
C32 C27 Ru2 122.64(15) . .
N1 Ru1 N2 77.2(3) . .
N1 Ru1 C13 109.7(2) . .
N2 Ru1 C13 112.6(2) . .
N1 Ru1 C17 144.9(2) . .
N2 Ru1 C17 102.1(2) . .
C13 Ru1 C17 37.39(8) . .
N1 Ru1 C14 99.4(2) . .
N2 Ru1 C14 147.2(2) . .
C13 Ru1 C14 37.26(8) . .
C17 Ru1 C14 62.07(13) . .
N1 Ru1 C16 158.5(2) . .
N2 Ru1 C16 124.1(2) . .
C13 Ru1 C16 61.94(12) . .
C17 Ru1 C16 36.98(8) . .
C14 Ru1 C16 61.55(12) . .
N1 Ru1 C15 122.0(2) . .
N2 Ru1 C15 160.7(2) . .
C13 Ru1 C15 61.81(12) . .
C17 Ru1 C15 61.62(12) . .
C14 Ru1 C15 36.79(8) . .
C16 Ru1 C15 36.63(8) . .
C5 N1 Ru1 131.1(6) . .
C11 N2 Ru1 130.6(6) . .
N1 C5 C4 125.4(9) . .
N2 C11 C10 124.4(10) . .
C17 C13 C14 108.0 . .
C17 C13 C18 126.0 . .
C14 C13 C18 126.0 . .
C17 C13 Ru1 71.79(14) . .
C14 C13 Ru1 72.37(15) . .
C18 C13 Ru1 121.55(15) . .
C13 C14 C15 108.0 . .
C13 C14 C19 126.0 . .
C15 C14 C19 126.0 . .
C13 C14 Ru1 70.36(15) . .
C15 C14 Ru1 72.70(16) . .
C19 C14 Ru1 122.61(13) . .
C16 C15 C14 108.0 . .
C16 C15 C20 126.0 . .
C14 C15 C20 126.0 . .
C16 C15 Ru1 71.37(14) . .
C14 C15 Ru1 70.51(15) . .
C20 C15 Ru1 123.75(14) . .
C15 C16 C17 108.0 . .
C15 C16 C21 126.0 . .
C17 C16 C21 126.0 . .
C15 C16 Ru1 72.00(14) . .
C17 C16 Ru1 70.21(15) . .
C21 C16 Ru1 123.42(15) . .
C13 C17 C16 108.0 . .
C13 C17 C22 126.0 . .
C16 C17 C22 126.0 . .
C13 C17 Ru1 70.82(15) . .
C16 C17 Ru1 72.81(16) . .
C22 C17 Ru1 122.06(14) . .
C34 C33 C34 37.7(18) . 4_565
C34 C34 C35 68.2(10) 4_565 .
C34 C34 C33 71.2(9) 4_565 .
C35 C34 C33 119.9(16) . .
C34 C35 C34 44(2) 4_565 .
C34 C35 C36 139.1(17) 4_565 .
C34 C35 C36 123.9(12) . .
C34 C35 C36 123.9(13) 4_565 4_565
C34 C35 C36 139.1(17) . 4_565
C36 C35 C36 30.8(10) . 4_565
C36 C36 C37 72.1(6) 4_565 .
C36 C36 C35 74.6(5) 4_565 .
C37 C36 C35 127.7(15) . .
C36 C37 C36 35.8(11) 4_565 .

loop_
_geom_bond_atom_site_label_1
_geom_bond_atom_site_label_2
_geom_bond_distance
_geom_bond_site_symmetry_2
Ru2 C1 2.052(7) .
Ru2 C7 2.063(8) .
Ru2 Ru2 2.2377(15) 4_565
Ru2 C24 2.274(4) .
Ru2 C23 2.281(4) .
Ru2 C25 2.289(5) .
Ru2 C27 2.301(5) .
Ru2 C26 2.306(5) .
Ru2 C1 2.392(7) 4_565
Ru2 C7 2.426(8) 4_565
O1 C3 1.360(8) .
O1 C6 1.462(9) .
O1 C3 1.751(9) 4_565
O1 C6 1.838(9) 4_565
O2 C9 1.381(14) .
O2 C12 1.452(11) .
C1 C1 0.675(14) 4_565
C1 C2 1.395(11) .
C1 C2 1.812(12) 4_565
C1 Ru2 2.392(7) 4_565
C2 C3 1.388(10) .
C2 C3 1.756(11) 4_565
C2 C1 1.812(12) 4_565
C2 C2 1.979(18) 4_565
C3 C3 0.585(15) 4_565
C3 O1 1.751(9) 4_565
C3 C2 1.756(11) 4_565
C6 C6 0.597(18) 4_565
C6 O1 1.838(9) 4_565
C7 C7 0.728(14) 4_565
C7 C8 1.413(14) .
C7 C8 1.884(14) 4_565
C7 Ru2 2.426(8) 4_565
C8 C9 1.37(2) .
C8 C9 1.883(18) 4_565
C8 C7 1.884(14) 4_565
C9 C9 0.78(2) 4_565
C9 C8 1.883(18) 4_565
C12 C12 0.93(2) 4_565
C23 C27 1.435(3) .
C23 C24 1.435(3) .
C23 C28 1.526(3) .
C24 C25 1.435(3) .
C24 C29 1.526(3) .
C25 C26 1.435(3) .
C25 C30 1.526(3) .
C26 C27 1.435(3) .
C26 C31 1.526(3) .
C27 C32 1.526(3) .
Ru1 N1 2.112(7) .
Ru1 N2 2.113(7) .
Ru1 C13 2.193(4) .
Ru1 C17 2.206(4) .
Ru1 C14 2.220(4) .
Ru1 C16 2.240(5) .
Ru1 C15 2.248(5) .
N1 C5 1.329(10) .
N2 C11 1.342(13) .
C4 C5 1.380(11) .
C10 C11 1.39(2) .
C13 C17 1.410(2) .
C13 C14 1.410(2) .
C13 C18 1.499(2) .
C14 C15 1.410(2) .
C14 C19 1.499(2) .
C15 C16 1.410(2) .
C15 C20 1.499(2) .
C16 C17 1.410(2) .
C16 C21 1.499(2) .
C17 C22 1.499(2) .
C33 C34 1.53(2) .
C33 C34 1.53(2) 4_565
C34 C34 0.99(5) 4_565
C34 C35 1.33(2) .
C35 C34 1.33(2) 4_565
C35 C36 1.492(16) .
C35 C36 1.492(16) 4_565
C36 C36 0.79(2) 4_565
C36 C37 1.289(16) .
C37 C36 1.289(16) 4_565

loop_
_geom_torsion_atom_site_label_1
_geom_torsion_atom_site_label_2
_geom_torsion_atom_site_label_3
_geom_torsion_atom_site_label_4
_geom_torsion
_geom_torsion_site_symmetry_1
_geom_torsion_site_symmetry_4
C7 Ru2 C1 C1 71.9(2) . 4_565
Ru2 Ru2 C1 C1 0.0 4_565 4_565
C24 Ru2 C1 C1 -146.14(13) . 4_565
C23 Ru2 C1 C1 177.09(11) . 4_565
C25 Ru2 C1 C1 -116.7(2) . 4_565
C27 Ru2 C1 C1 159.9(3) . 4_565
C26 Ru2 C1 C1 -131.1(6) . 4_565
C7 Ru2 C1 C1 55.8(2) 4_565 4_565
C7 Ru2 C1 C2 -102.4(7) . .
Ru2 Ru2 C1 C2 -174.3(8) 4_565 .
C24 Ru2 C1 C2 39.5(7) . .
C23 Ru2 C1 C2 2.8(8) . .
C25 Ru2 C1 C2 69.0(8) . .
C27 Ru2 C1 C2 -14.4(9) . .
C26 Ru2 C1 C2 54.6(11) . .
C1 Ru2 C1 C2 -174.3(8) 4_565 .
C7 Ru2 C1 C2 -118.5(8) 4_565 .
C7 Ru2 C1 C2 63.9(12) . 4_565
Ru2 Ru2 C1 C2 -8.0(11) 4_565 4_565
C24 Ru2 C1 C2 -154.1(11) . 4_565
C23 Ru2 C1 C2 169.1(11) . 4_565
C25 Ru2 C1 C2 -124.7(11) . 4_565
C27 Ru2 C1 C2 151.9(10) . 4_565
C26 Ru2 C1 C2 -139.1(10) . 4_565
C1 Ru2 C1 C2 -8.0(11) 4_565 4_565
C7 Ru2 C1 C2 47.8(11) 4_565 4_565
C7 Ru2 C1 Ru2 71.9(2) . 4_565
C24 Ru2 C1 Ru2 -146.14(13) . 4_565
C23 Ru2 C1 Ru2 177.09(11) . 4_565
C25 Ru2 C1 Ru2 -116.7(2) . 4_565
C27 Ru2 C1 Ru2 159.9(3) . 4_565
C26 Ru2 C1 Ru2 -131.1(6) . 4_565
C1 Ru2 C1 Ru2 0.0 4_565 4_565
C7 Ru2 C1 Ru2 55.8(2) 4_565 4_565
C1 C1 C2 C3 6.6(9) 4_565 .
C2 C1 C2 C3 6.6(9) 4_565 .
Ru2 C1 C2 C3 -179.3(5) . .
Ru2 C1 C2 C3 29(4) 4_565 .
C1 C1 C2 C3 4.6(6) 4_565 4_565
C2 C1 C2 C3 4.6(6) 4_565 4_565
Ru2 C1 C2 C3 178.7(5) . 4_565
Ru2 C1 C2 C3 27(3) 4_565 4_565
C2 C1 C2 C1 0.000(2) 4_565 4_565
Ru2 C1 C2 C1 174.0(8) . 4_565
Ru2 C1 C2 C1 22(3) 4_565 4_565
C1 C1 C2 C2 0.000(1) 4_565 4_565
Ru2 C1 C2 C2 174.0(8) . 4_565
Ru2 C1 C2 C2 22(3) 4_565 4_565
C6 O1 C3 C3 2.9(7) . 4_565
C6 O1 C3 C3 2.1(5) 4_565 4_565
C6 O1 C3 C2 177.6(7) . .
C3 O1 C3 C2 174.8(8) 4_565 .
C6 O1 C3 C2 176.9(6) 4_565 .
C6 O1 C3 O1 2.9(7) . 4_565
C3 O1 C3 O1 0.000(2) 4_565 4_565
C6 O1 C3 O1 2.1(5) 4_565 4_565
C6 O1 C3 C2 18(3) . 4_565
C3 O1 C3 C2 15(2) 4_565 4_565
C6 O1 C3 C2 17(3) 4_565 4_565
C1 C2 C3 C3 -6.8(9) . 4_565
C1 C2 C3 C3 -4.6(6) 4_565 4_565
C2 C2 C3 C3 0.000(1) 4_565 4_565
C1 C2 C3 O1 178.2(7) . .
C3 C2 C3 O1 -175.0(7) 4_565 .
C1 C2 C3 O1 -179.5(5) 4_565 .
C2 C2 C3 O1 -175.0(7) 4_565 .
C1 C2 C3 O1 -17(2) . 4_565
C3 C2 C3 O1 -10.4(15) 4_565 4_565
C1 C2 C3 O1 -15(2) 4_565 4_565
C2 C2 C3 O1 -10.4(15) 4_565 4_565
C1 C2 C3 C2 -6.8(9) . 4_565
C3 C2 C3 C2 0.000(2) 4_565 4_565
C1 C2 C3 C2 -4.6(6) 4_565 4_565
C3 O1 C6 C6 -2.8(7) . 4_565
C3 O1 C6 C6 -2.0(5) 4_565 4_565
C3 O1 C6 O1 -2.8(7) . 4_565
C3 O1 C6 O1 -2.0(5) 4_565 4_565
C6 O1 C6 O1 0.000(2) 4_565 4_565
C1 Ru2 C7 C7 -70.8(2) . 4_565
Ru2 Ru2 C7 C7 0.000(3) 4_565 4_565
C24 Ru2 C7 C7 -158.2(3) . 4_565
C23 Ru2 C7 C7 -174.83(11) . 4_565
C25 Ru2 C7 C7 128.8(6) . 4_565
C27 Ru2 C7 C7 148.76(14) . 4_565
C26 Ru2 C7 C7 118.8(2) . 4_565
C1 Ru2 C7 C7 -55.8(2) 4_565 4_565
C1 Ru2 C7 C8 100.1(9) . .
Ru2 Ru2 C7 C8 170.9(9) 4_565 .
C24 Ru2 C7 C8 12.7(11) . .
C23 Ru2 C7 C8 -3.9(9) . .
C25 Ru2 C7 C8 -60.3(12) . .
C27 Ru2 C7 C8 -40.3(9) . .
C26 Ru2 C7 C8 -70.3(9) . .
C1 Ru2 C7 C8 115.1(9) 4_565 .
C7 Ru2 C7 C8 170.9(9) 4_565 .
C1 Ru2 C7 C8 -59.6(12) . 4_565
Ru2 Ru2 C7 C8 11.2(11) 4_565 4_565
C24 Ru2 C7 C8 -147.0(10) . 4_565
C23 Ru2 C7 C8 -163.6(11) . 4_565
C25 Ru2 C7 C8 140.1(11) . 4_565
C27 Ru2 C7 C8 160.0(12) . 4_565
C26 Ru2 C7 C8 130.0(11) . 4_565
C1 Ru2 C7 C8 -44.6(12) 4_565 4_565
C7 Ru2 C7 C8 11.2(11) 4_565 4_565
C1 Ru2 C7 Ru2 -70.8(2) . 4_565
C24 Ru2 C7 Ru2 -158.2(3) . 4_565
C23 Ru2 C7 Ru2 -174.83(11) . 4_565
C25 Ru2 C7 Ru2 128.8(6) . 4_565
C27 Ru2 C7 Ru2 148.76(14) . 4_565
C26 Ru2 C7 Ru2 118.8(2) . 4_565
C1 Ru2 C7 Ru2 -55.8(2) 4_565 4_565
C7 Ru2 C7 Ru2 0.000(4) 4_565 4_565
C7 C7 C8 C9 -7.4(14) 4_565 .
C8 C7 C8 C9 -7.4(14) 4_565 .
Ru2 C7 C8 C9 -177.6(10) . .
Ru2 C7 C8 C9 -46(4) 4_565 .
C7 C7 C8 C9 -4.7(9) 4_565 4_565
C8 C7 C8 C9 -4.7(9) 4_565 4_565
Ru2 C7 C8 C9 -174.9(7) . 4_565
Ru2 C7 C8 C9 -44(4) 4_565 4_565
C8 C7 C8 C7 0.000(7) 4_565 4_565
Ru2 C7 C8 C7 -170.2(10) . 4_565
Ru2 C7 C8 C7 -39(3) 4_565 4_565
C7 C8 C9 C9 7.4(14) . 4_565
C7 C8 C9 C9 4.9(9) 4_565 4_565
C7 C8 C9 O2 -179.5(10) . .
C9 C8 C9 O2 173.1(16) 4_565 .
C7 C8 C9 O2 177.9(10) 4_565 .
C7 C8 C9 C8 7.4(14) . 4_565
C9 C8 C9 C8 0.000(11) 4_565 4_565
C7 C8 C9 C8 4.9(9) 4_565 4_565
C12 O2 C9 C9 0.4(11) . 4_565
C12 O2 C9 C8 -172.3(11) . .
C12 O2 C9 C8 -17(5) . 4_565
C9 O2 C12 C12 -0.3(11) . 4_565
C1 Ru2 C23 C27 -161.8(3) . .
C7 Ru2 C23 C27 -80.4(3) . .
Ru2 Ru2 C23 C27 -134.7(10) 4_565 .
C24 Ru2 C23 C27 116.63(9) . .
C25 Ru2 C23 C27 78.99(10) . .
C26 Ru2 C23 C27 37.13(6) . .
C1 Ru2 C23 C27 -160.9(3) 4_565 .
C7 Ru2 C23 C27 -82.1(3) 4_565 .
C1 Ru2 C23 C24 81.6(3) . .
C7 Ru2 C23 C24 163.0(3) . .
Ru2 Ru2 C23 C24 108.7(10) 4_565 .
C25 Ru2 C23 C24 -37.64(6) . .
C27 Ru2 C23 C24 -116.63(9) . .
C26 Ru2 C23 C24 -79.50(9) . .
C1 Ru2 C23 C24 82.5(3) 4_565 .
C7 Ru2 C23 C24 161.3(3) 4_565 .
C1 Ru2 C23 C28 -39.8(3) . .
C7 Ru2 C23 C28 41.6(3) . .
Ru2 Ru2 C23 C28 -12.7(11) 4_565 .
C24 Ru2 C23 C28 -121.38(8) . .
C25 Ru2 C23 C28 -159.0 . .
C27 Ru2 C23 C28 121.99(8) . .
C26 Ru2 C23 C28 159.1 . .
C1 Ru2 C23 C28 -38.9(3) 4_565 .
C7 Ru2 C23 C28 39.9(3) 4_565 .
C27 C23 C24 C25 0.0 . .
C28 C23 C24 C25 180.0 . .
Ru2 C23 C24 C25 63.69(17) . .
C27 C23 C24 C29 180.0 . .
C28 C23 C24 C29 0.0 . .
Ru2 C23 C24 C29 -116.30(17) . .
C27 C23 C24 Ru2 -63.70(17) . .
C28 C23 C24 Ru2 116.31(17) . .
C1 Ru2 C24 C25 136.6(2) . .
C7 Ru2 C24 C25 -143.6(5) . .
Ru2 Ru2 C24 C25 73.29(16) 4_565 .
C23 Ru2 C24 C25 -116.47(9) . .
C27 Ru2 C24 C25 -79.03(10) . .
C26 Ru2 C24 C25 -37.29(6) . .
C1 Ru2 C24 C25 127.6(2) 4_565 .
C7 Ru2 C24 C25 -158.8(6) 4_565 .
C1 Ru2 C24 C23 -107.0(2) . .
C7 Ru2 C24 C23 -27.1(5) . .
Ru2 Ru2 C24 C23 -170.23(18) 4_565 .
C25 Ru2 C24 C23 116.47(9) . .
C27 Ru2 C24 C23 37.44(6) . .
C26 Ru2 C24 C23 79.18(10) . .
C1 Ru2 C24 C23 -115.9(2) 4_565 .
C7 Ru2 C24 C23 -42.4(5) 4_565 .
C1 Ru2 C24 C29 14.7(2) . .
C7 Ru2 C24 C29 94.6(5) . .
Ru2 Ru2 C24 C29 -48.56(19) 4_565 .
C23 Ru2 C24 C29 121.67(8) . .
C25 Ru2 C24 C29 -121.85(8) . .
C27 Ru2 C24 C29 159.1 . .
C26 Ru2 C24 C29 -159.1 . .
C1 Ru2 C24 C29 5.7(2) 4_565 .
C7 Ru2 C24 C29 79.3(6) 4_565 .
C23 C24 C25 C26 0.0 . .
C29 C24 C25 C26 180.0 . .
Ru2 C24 C25 C26 63.48(17) . .
C23 C24 C25 C30 180.0 . .
C29 C24 C25 C30 0.0 . .
Ru2 C24 C25 C30 -116.52(17) . .
C23 C24 C25 Ru2 -63.47(17) . .
C29 C24 C25 Ru2 116.52(17) . .
C1 Ru2 C25 C24 -54.5(3) . .
C7 Ru2 C25 C24 102.4(7) . .
Ru2 Ru2 C25 C24 -138.34(12) 4_565 .
C23 Ru2 C25 C24 37.71(6) . .
C27 Ru2 C25 C24 79.70(10) . .
C26 Ru2 C25 C24 116.81(9) . .
C1 Ru2 C25 C24 -72.0(3) 4_565 .
C7 Ru2 C25 C24 150.7(8) 4_565 .
C1 Ru2 C25 C26 -171.3(3) . .
C7 Ru2 C25 C26 -14.4(6) . .
Ru2 Ru2 C25 C26 104.85(12) 4_565 .
C24 Ru2 C25 C26 -116.81(9) . .
C23 Ru2 C25 C26 -79.10(10) . .
C27 Ru2 C25 C26 -37.11(6) . .
C1 Ru2 C25 C26 171.2(3) 4_565 .
C7 Ru2 C25 C26 33.9(7) 4_565 .
C1 Ru2 C25 C30 66.7(3) . .
C7 Ru2 C25 C30 -136.4(6) . .
Ru2 Ru2 C25 C30 -17.10(14) 4_565 .
C24 Ru2 C25 C30 121.23(9) . .
C23 Ru2 C25 C30 158.9 . .
C27 Ru2 C25 C30 -159.1 . .
C26 Ru2 C25 C30 -121.96(8) . .
C1 Ru2 C25 C30 49.3(3) 4_565 .
C7 Ru2 C25 C30 -88.0(8) 4_565 .
C24 C25 C26 C27 0.0 . .
C30 C25 C26 C27 180.0 . .
Ru2 C25 C26 C27 62.59(17) . .
C24 C25 C26 C31 180.0 . .
C30 C25 C26 C31 0.0 . .
Ru2 C25 C26 C31 -117.40(17) . .
C24 C25 C26 Ru2 -62.59(17) . .
C30 C25 C26 Ru2 117.41(17) . .
C1 Ru2 C26 C27 -96.7(7) . .
C7 Ru2 C26 C27 56.5(3) . .
Ru2 Ru2 C26 C27 141.64(12) 4_565 .
C24 Ru2 C26 C27 -79.62(10) . .
C23 Ru2 C26 C27 -37.34(6) . .
C25 Ru2 C26 C27 -117.19(9) . .
C1 Ru2 C26 C27 -143.0(8) 4_565 .
C7 Ru2 C26 C27 74.8(3) 4_565 .
C1 Ru2 C26 C25 20.5(7) . .
C7 Ru2 C26 C25 173.7(3) . .
Ru2 Ru2 C26 C25 -101.17(11) 4_565 .
C24 Ru2 C26 C25 37.57(6) . .
C23 Ru2 C26 C25 79.86(10) . .
C27 Ru2 C26 C25 117.19(9) . .
C1 Ru2 C26 C25 -25.8(8) 4_565 .
C7 Ru2 C26 C25 -168.0(3) 4_565 .
C1 Ru2 C26 C31 141.8(7) . .
C7 Ru2 C26 C31 -65.0(3) . .
Ru2 Ru2 C26 C31 20.09(13) 4_565 .
C24 Ru2 C26 C31 158.8 . .
C23 Ru2 C26 C31 -158.9 . .
C25 Ru2 C26 C31 121.25(8) . .
C27 Ru2 C26 C31 -121.55(9) . .
C1 Ru2 C26 C31 95.4(8) 4_565 .
C7 Ru2 C26 C31 -46.7(3) 4_565 .
C24 C23 C27 C26 0.0 . .
C28 C23 C27 C26 180.0 . .
Ru2 C23 C27 C26 -62.93(16) . .
C24 C23 C27 C32 180.0 . .
C28 C23 C27 C32 0.0 . .
Ru2 C23 C27 C32 117.05(16) . .
C24 C23 C27 Ru2 62.94(16) . .
C28 C23 C27 Ru2 -117.06(16) . .
C25 C26 C27 C23 0.0 . .
C31 C26 C27 C23 180.0 . .
Ru2 C26 C27 C23 62.26(16) . .
C25 C26 C27 C32 -180.0 . .
C31 C26 C27 C32 0.0 . .
Ru2 C26 C27 C32 -117.73(16) . .
C25 C26 C27 Ru2 -62.26(16) . .
C31 C26 C27 Ru2 117.73(16) . .
C1 Ru2 C27 C23 28.3(4) . .
C7 Ru2 C27 C23 108.4(2) . .
Ru2 Ru2 C27 C23 172.16(19) 4_565 .
C24 Ru2 C27 C23 -37.68(6) . .
C25 Ru2 C27 C23 -79.88(10) . .
C26 Ru2 C27 C23 -117.09(8) . .
C1 Ru2 C27 C23 40.4(5) 4_565 .
C7 Ru2 C27 C23 117.5(3) 4_565 .
C1 Ru2 C27 C26 145.4(4) . .
C7 Ru2 C27 C26 -134.5(3) . .
Ru2 Ru2 C27 C26 -70.74(17) 4_565 .
C24 Ru2 C27 C26 79.41(10) . .
C23 Ru2 C27 C26 117.09(9) . .
C25 Ru2 C27 C26 37.21(6) . .
C1 Ru2 C27 C26 157.5(5) 4_565 .
C7 Ru2 C27 C26 -125.4(3) 4_565 .
C1 Ru2 C27 C32 -92.9(4) . .
C7 Ru2 C27 C32 -12.7(3) . .
Ru2 Ru2 C27 C32 51.0(2) 4_565 .
C24 Ru2 C27 C32 -158.8 . .
C23 Ru2 C27 C32 -121.16(9) . .
C25 Ru2 C27 C32 159.0 . .
C26 Ru2 C27 C32 121.74(9) . .
C1 Ru2 C27 C32 -80.8(5) 4_565 .
C7 Ru2 C27 C32 -3.7(3) 4_565 .
N2 Ru1 N1 C5 106.3(8) . .
C13 Ru1 N1 C5 -3.4(8) . .
C17 Ru1 N1 C5 13.3(9) . .
C14 Ru1 N1 C5 -40.5(7) . .
C16 Ru1 N1 C5 -66.5(10) . .
C15 Ru1 N1 C5 -71.8(8) . .
N1 Ru1 N2 C11 -105.8(9) . .
C13 Ru1 N2 C11 0.5(9) . .
C17 Ru1 N2 C11 38.3(9) . .
C14 Ru1 N2 C11 -18.3(11) . .
C16 Ru1 N2 C11 71.0(9) . .
C15 Ru1 N2 C11 69.4(12) . .
Ru1 N1 C5 C4 -176.6(6) . .
Ru1 N2 C11 C10 175.3(10) . .
N1 Ru1 C13 C17 164.2(2) . .
N2 Ru1 C13 C17 80.3(2) . .
C14 Ru1 C13 C17 -116.48(8) . .
C16 Ru1 C13 C17 -37.49(5) . .
C15 Ru1 C13 C17 -79.24(9) . .
N1 Ru1 C13 C14 -79.3(2) . .
N2 Ru1 C13 C14 -163.2(2) . .
C17 Ru1 C13 C14 116.48(8) . .
C16 Ru1 C13 C14 78.99(9) . .
C15 Ru1 C13 C14 37.24(5) . .
N1 Ru1 C13 C18 42.6(2) . .
N2 Ru1 C13 C18 -41.3(2) . .
C17 Ru1 C13 C18 -121.61(8) . .
C14 Ru1 C13 C18 121.91(8) . .
C16 Ru1 C13 C18 -159.1 . .
C15 Ru1 C13 C18 159.2 . .
C17 C13 C14 C15 0.0 . .
C18 C13 C14 C15 180.0 . .
Ru1 C13 C14 C15 -63.39(15) . .
C17 C13 C14 C19 180.0 . .
C18 C13 C14 C19 0.0 . .
Ru1 C13 C14 C19 116.62(15) . .
C17 C13 C14 Ru1 63.39(15) . .
C18 C13 C14 Ru1 -116.61(15) . .
N1 Ru1 C14 C13 110.4(2) . .
N2 Ru1 C14 C13 29.5(4) . .
C17 Ru1 C14 C13 -37.96(6) . .
C16 Ru1 C14 C13 -80.13(9) . .
C15 Ru1 C14 C13 -117.05(8) . .
N1 Ru1 C14 C15 -132.6(2) . .
N2 Ru1 C14 C15 146.5(4) . .
C13 Ru1 C14 C15 117.05(8) . .
C17 Ru1 C14 C15 79.09(9) . .
C16 Ru1 C14 C15 36.91(6) . .
N1 Ru1 C14 C19 -10.5(2) . .
N2 Ru1 C14 C19 -91.4(4) . .
C13 Ru1 C14 C19 -120.83(8) . .
C17 Ru1 C14 C19 -158.8 . .
C16 Ru1 C14 C19 159.0 . .
C15 Ru1 C14 C19 122.12(8) . .
C13 C14 C15 C16 0.0 . .
C19 C14 C15 C16 180.0 . .
Ru1 C14 C15 C16 -61.88(15) . .
C13 C14 C15 C20 180.0 . .
C19 C14 C15 C20 0.0 . .
Ru1 C14 C15 C20 118.12(15) . .
C13 C14 C15 Ru1 61.88(15) . .
C19 C14 C15 Ru1 -118.13(15) . .
N1 Ru1 C15 C16 176.7(3) . .
N2 Ru1 C15 C16 2.3(7) . .
C13 Ru1 C15 C16 80.01(9) . .
C17 Ru1 C15 C16 37.32(6) . .
C14 Ru1 C15 C16 117.73(8) . .
N1 Ru1 C15 C14 59.0(3) . .
N2 Ru1 C15 C14 -115.5(7) . .
C13 Ru1 C15 C14 -37.72(6) . .
C17 Ru1 C15 C14 -80.41(10) . .
C16 Ru1 C15 C14 -117.73(8) . .
N1 Ru1 C15 C20 -61.9(3) . .
N2 Ru1 C15 C20 123.6(7) . .
C13 Ru1 C15 C20 -158.6 . .
C17 Ru1 C15 C20 158.7 . .
C14 Ru1 C15 C20 -120.89(9) . .
C16 Ru1 C15 C20 121.38(8) . .
C14 C15 C16 C17 0.0 . .
C20 C15 C16 C17 180.0 . .
Ru1 C15 C16 C17 -61.33(16) . .
C14 C15 C16 C21 180.0 . .
C20 C15 C16 C21 0.0 . .
Ru1 C15 C16 C21 118.68(16) . .
C14 C15 C16 Ru1 61.33(16) . .
C20 C15 C16 Ru1 -118.67(16) . .
N1 Ru1 C16 C15 -7.6(6) . .
N2 Ru1 C16 C15 -179.1(3) . .
C13 Ru1 C16 C15 -79.61(9) . .
C17 Ru1 C16 C15 -117.52(9) . .
C14 Ru1 C16 C15 -37.08(6) . .
N1 Ru1 C16 C17 109.9(6) . .
N2 Ru1 C16 C17 -61.6(3) . .
C13 Ru1 C16 C17 37.91(6) . .
C14 Ru1 C16 C17 80.44(10) . .
C15 Ru1 C16 C17 117.52(9) . .
N1 Ru1 C16 C21 -129.4(6) . .
N2 Ru1 C16 C21 59.2(3) . .
C13 Ru1 C16 C21 158.6 . .
C17 Ru1 C16 C21 120.73(9) . .
C14 Ru1 C16 C21 -158.8 . .
C15 Ru1 C16 C21 -121.74(8) . .
C14 C13 C17 C16 0.0 . .
C18 C13 C17 C16 180.0 . .
Ru1 C13 C17 C16 63.77(16) . .
C14 C13 C17 C22 180.0 . .
C18 C13 C17 C22 0.0 . .
Ru1 C13 C17 C22 -116.24(16) . .
C14 C13 C17 Ru1 -63.76(16) . .
C18 C13 C17 Ru1 116.23(16) . .
C15 C16 C17 C13 0.0 . .
C21 C16 C17 C13 180.0 . .
Ru1 C16 C17 C13 -62.48(15) . .
C15 C16 C17 C22 180.0 . .
C21 C16 C17 C22 0.0 . .
Ru1 C16 C17 C22 117.52(15) . .
C15 C16 C17 Ru1 62.48(15) . .
C21 C16 C17 Ru1 -117.53(15) . .
N1 Ru1 C17 C13 -26.5(4) . .
N2 Ru1 C17 C13 -111.4(2) . .
C14 Ru1 C17 C13 37.84(6) . .
C16 Ru1 C17 C13 116.75(8) . .
C15 Ru1 C17 C13 79.78(9) . .
N1 Ru1 C17 C16 -143.2(4) . .
N2 Ru1 C17 C16 131.8(2) . .
C13 Ru1 C17 C16 -116.75(8) . .
C14 Ru1 C17 C16 -78.91(9) . .
C15 Ru1 C17 C16 -36.97(6) . .
N1 Ru1 C17 C22 94.6(4) . .
N2 Ru1 C17 C22 9.7(2) . .
C13 Ru1 C17 C22 121.09(8) . .
C14 Ru1 C17 C22 158.9 . .
C16 Ru1 C17 C22 -122.16(8) . .
C15 Ru1 C17 C22 -159.1 . .
C34 C33 C34 C35 49(3) 4_565 .
C33 C34 C35 C34 -51(3) . 4_565
C34 C34 C35 C36 -127.9(17) 4_565 .
C33 C34 C35 C36 -178.7(15) . .
C34 C34 C35 C36 -91.4(17) 4_565 4_565
C33 C34 C35 C36 -142.2(15) . 4_565
C34 C35 C36 C36 74.3(17) 4_565 4_565
C34 C35 C36 C36 130.6(18) . 4_565
C34 C35 C36 C37 126(2) 4_565 .
C34 C35 C36 C37 -178(2) . .
C36 C35 C36 C37 51.9(18) 4_565 .
C35 C36 C37 C36 -52.9(19) . 4_565
